data_7026424
loop_
_publ_author_name
'Zhang, Qian'
'He, Lisi'
'Liu, Jun-Min'
'Wang, Wei'
'Zhang, Jianyong'
'Su, Cheng-Yong'

_publ_section_title
;
 Pd2L2 metallacycles as molecular containers for small molecules.
;
_journal_issue 46
_journal_name_full 'Dalton transactions (Cambridge, England : 2003)'
_journal_page_first 11171
_journal_page_last 11179
_journal_paper_doi 10.1039/c0dt00406e
_journal_volume 39
_journal_year 2010
_chemical_formula_sum 'C53 H56 Cl6 N14 Pd2'
_chemical_formula_weight 1314.62
_chemical_name_systematic
;
?
;
_space_group_IT_number 62
_symmetry_cell_setting orthorhombic
_symmetry_space_group_name_Hall '-P 2ac 2n'
_symmetry_space_group_name_H-M 'P n m a'
_atom_sites_solution_hydrogens geom
_atom_sites_solution_primary direct
_atom_sites_solution_secondary difmap
_audit_creation_method SHELXL-97
_cell_angle_alpha 90.00
_cell_angle_beta 90.00
_cell_angle_gamma 90.00
_cell_formula_units_Z 4
_cell_length_a 17.0274(7)
_cell_length_b 25.876(2)
_cell_length_c 13.1365(5)
_cell_measurement_temperature 150(2)
_cell_volume 5788.0(6)
_computing_structure_refinement 'SHELXL-97 (Sheldrick, 1997)'
_computing_structure_solution 'SHELXS-97 (Sheldrick, 1990)'
_diffrn_ambient_temperature 150(2)
_diffrn_measured_fraction_theta_full 0.984
_diffrn_measured_fraction_theta_max 0.984
_diffrn_measurement_device_type Gemini
_diffrn_measurement_method \w
_diffrn_radiation_monochromator graphite
_diffrn_radiation_source 'fine-focus sealed tube'
_diffrn_radiation_type MoK\a
_diffrn_radiation_wavelength 0.71073
_diffrn_reflns_av_R_equivalents 0.0478
_diffrn_reflns_av_sigmaI/netI 0.0877
_diffrn_reflns_limit_h_max 20
_diffrn_reflns_limit_h_min -22
_diffrn_reflns_limit_k_max 12
_diffrn_reflns_limit_k_min -34
_diffrn_reflns_limit_l_max 17
_diffrn_reflns_limit_l_min -16
_diffrn_reflns_number 22869
_diffrn_reflns_theta_full 28.00
_diffrn_reflns_theta_max 28.00
_diffrn_reflns_theta_min 2.52
_exptl_absorpt_coefficient_mu 0.947
_exptl_absorpt_correction_T_max 0.7976
_exptl_absorpt_correction_T_min 0.7642
_exptl_absorpt_correction_type multi-scan
_exptl_crystal_colour Yellow
_exptl_crystal_density_diffrn 1.509
_exptl_crystal_density_method 'not measured'
_exptl_crystal_description Block
_exptl_crystal_F_000 2664
_exptl_crystal_size_max 0.30
_exptl_crystal_size_mid 0.25
_exptl_crystal_size_min 0.25
_refine_diff_density_max 0.987
_refine_diff_density_min -0.525
_refine_diff_density_rms 0.068
_refine_ls_extinction_method none
_refine_ls_goodness_of_fit_ref 1.026
_refine_ls_hydrogen_treatment constr
_refine_ls_matrix_type full
_refine_ls_number_parameters 370
_refine_ls_number_reflns 7034
_refine_ls_number_restraints 102
_refine_ls_restrained_S_all 1.042
_refine_ls_R_factor_all 0.1111
_refine_ls_R_factor_gt 0.0467
_refine_ls_shift/su_max 0.001
_refine_ls_shift/su_mean 0.000
_refine_ls_structure_factor_coef Fsqd
_refine_ls_weighting_details 'calc w=1/[\s^2^(Fo^2^)+(0.0399P)^2^+0.0000P] where P=(Fo^2^+2Fc^2^)/3'
_refine_ls_weighting_scheme calc
_refine_ls_wR_factor_gt 0.0928
_refine_ls_wR_factor_ref 0.1043
_reflns_number_gt 3647
_reflns_number_total 7034
_reflns_threshold_expression >2sigma(I)
_cod_data_source_file c0dt00406e.txt
_cod_data_source_block 5
_cod_depositor_comments
;
The following automatic conversions were performed:

'_symmetry_cell_setting' value 'Orthorhombic' changed to
'orthorhombic' according to
/home/saulius/struct/CIF-dictionaries/cif_core.dic dictionary named
'cif_core.dic' version 2.4.2 from
2011-04-26.

'_exptl_absorpt_correction_type' value 'Multi-scan'
changed to 'multi-scan' according to
/home/saulius/struct/CIF-dictionaries/cif_core.dic dictionary named
'cif_core.dic' version 2.4.2 from 2011-04-26.

Automatic conversion script
Id: cif_fix_values 1891 2012-01-12 08:04:46Z andrius 
;
_cod_original_sg_symbol_H-M Pnma
_cod_database_code 7026424

loop_
_symmetry_equiv_pos_as_xyz
'x, y, z'
'-x+1/2, -y, z+1/2'
'-x, y+1/2, -z'
'x+1/2, -y+1/2, -z+1/2'
'-x, -y, -z'
'x-1/2, y, -z-1/2'
'x, -y-1/2, z'
'-x-1/2, y-1/2, z-1/2'

loop_
_atom_site_label
_atom_site_type_symbol
_atom_site_fract_x
_atom_site_fract_y
_atom_site_fract_z
_atom_site_U_iso_or_equiv
_atom_site_adp_type
_atom_site_occupancy
_atom_site_symmetry_multiplicity
_atom_site_calc_flag
_atom_site_refinement_flags
_atom_site_disorder_assembly
_atom_site_disorder_group
Pd Pd 0.023209(15) 0.586905(14) 0.98232(2) 0.04460(11) Uani 1 1 d . . .
N1 N -0.14754(18) 0.60958(14) 0.7718(2) 0.0501(9) Uani 1 1 d . . .
N2 N -0.10781(18) 0.61986(14) 0.8581(2) 0.0514(9) Uani 1 1 d . . .
N3 N -0.05238(17) 0.58517(14) 0.8646(2) 0.0457(8) Uani 1 1 d . . .
N4 N 0.16634(18) 0.60803(14) 1.2267(2) 0.0502(9) Uani 1 1 d . . .
N5 N 0.10427(17) 0.61953(13) 1.1673(2) 0.0490(9) Uani 1 1 d . . .
N6 N 0.10290(17) 0.58485(13) 1.0952(2) 0.0444(8) Uani 1 1 d . . .
C1 C -0.1176(2) 0.56767(17) 0.7229(3) 0.0469(10) Uani 1 1 d . . .
C2 C -0.1367(3) 0.54195(19) 0.6330(3) 0.0638(13) Uani 1 1 d . . .
H2A H -0.1794 0.5527 0.5916 0.077 Uiso 1 1 calc R . .
C3 C -0.0912(3) 0.50082(19) 0.6077(3) 0.0707(14) Uani 1 1 d . . .
H3A H -0.1027 0.4826 0.5467 0.085 Uiso 1 1 calc R . .
C4 C -0.0288(3) 0.48426(19) 0.6671(3) 0.0685(13) Uani 1 1 d . . .
H4A H 0.0012 0.4552 0.6460 0.082 Uiso 1 1 calc R . .
C5 C -0.0094(2) 0.50916(17) 0.7560(3) 0.0561(12) Uani 1 1 d . . .
H5A H 0.0329 0.4977 0.7974 0.067 Uiso 1 1 calc R . .
C6 C -0.0545(2) 0.55203(17) 0.7830(3) 0.0450(10) Uani 1 1 d . . .
C7 C -0.2204(2) 0.63881(18) 0.7511(3) 0.0611(12) Uani 1 1 d . . .
H7A H -0.2607 0.6281 0.8012 0.073 Uiso 1 1 calc R . .
H7B H -0.2399 0.6291 0.6827 0.073 Uiso 1 1 calc R . .
C8 C -0.2122(2) 0.69647(17) 0.7554(3) 0.0485(10) Uani 1 1 d . . .
C9 C -0.1928(2) 0.72304(16) 0.6662(3) 0.0592(12) Uani 1 1 d . . .
C10 C -0.1735(3) 0.6928(2) 0.5688(3) 0.0976(18) Uani 1 1 d . . .
H10A H -0.1763 0.6556 0.5828 0.146 Uiso 0.50 1 calc PR . .
H10B H -0.1205 0.7017 0.5458 0.146 Uiso 0.50 1 calc PR . .
H10C H -0.2116 0.7017 0.5156 0.146 Uiso 0.50 1 calc PR . .
H10D H -0.1626 0.7170 0.5133 0.146 Uiso 0.50 1 calc PR . .
H10E H -0.2184 0.6710 0.5504 0.146 Uiso 0.50 1 calc PR . .
H10F H -0.1273 0.6710 0.5805 0.146 Uiso 0.50 1 calc PR . .
C11 C -0.22760(19) 0.72323(14) 0.8453(3) 0.0462(10) Uani 1 1 d . . .
C12 C -0.2443(2) 0.6941(2) 0.9434(3) 0.0730(14) Uani 1 1 d . . .
H12A H -0.2421 0.6569 0.9304 0.109 Uiso 0.50 1 calc PR . .
H12B H -0.2966 0.7034 0.9684 0.109 Uiso 0.50 1 calc PR . .
H12C H -0.2048 0.7034 0.9946 0.109 Uiso 0.50 1 calc PR . .
H12D H -0.2536 0.7189 0.9985 0.109 Uiso 0.50 1 calc PR . .
H12E H -0.1991 0.6724 0.9605 0.109 Uiso 0.50 1 calc PR . .
H12F H -0.2908 0.6724 0.9344 0.109 Uiso 0.50 1 calc PR . .
C13 C 0.1629(2) 0.54953(17) 1.1073(3) 0.0439(10) Uani 1 1 d . . .
C14 C 0.1839(2) 0.50586(17) 1.0519(3) 0.0535(11) Uani 1 1 d . . .
H14A H 0.1545 0.4950 0.9943 0.064 Uiso 1 1 calc R . .
C15 C 0.2486(2) 0.47933(18) 1.0842(3) 0.0599(12) Uani 1 1 d . . .
H15A H 0.2650 0.4495 1.0478 0.072 Uiso 1 1 calc R . .
C16 C 0.2912(2) 0.49521(19) 1.1696(4) 0.0665(13) Uani 1 1 d . . .
H16A H 0.3363 0.4760 1.1891 0.080 Uiso 1 1 calc R . .
C17 C 0.2705(2) 0.5374(2) 1.2262(3) 0.0629(13) Uani 1 1 d . . .
H17A H 0.2993 0.5475 1.2849 0.076 Uiso 1 1 calc R . .
C18 C 0.2042(2) 0.56479(17) 1.1928(3) 0.0473(10) Uani 1 1 d . . .
C19 C 0.1799(2) 0.63868(17) 1.3208(3) 0.0581(12) Uani 1 1 d . . .
H19A H 0.2324 0.6300 1.3481 0.070 Uiso 1 1 calc R . .
H19B H 0.1405 0.6283 1.3724 0.070 Uiso 1 1 calc R . .
C20 C 0.1752(2) 0.69584(17) 1.3060(2) 0.0471(10) Uani 1 1 d . . .
C21 C 0.1055(2) 0.72299(16) 1.3297(2) 0.0521(11) Uani 1 1 d . . .
C22 C 0.0310(2) 0.6933(2) 1.3537(3) 0.0828(16) Uani 1 1 d . . .
H22A H 0.0416 0.6561 1.3502 0.124 Uiso 0.50 1 calc PR . .
H22B H -0.0098 0.7023 1.3040 0.124 Uiso 0.50 1 calc PR . .
H22C H 0.0129 0.7022 1.4223 0.124 Uiso 0.50 1 calc PR . .
H22D H -0.0118 0.7176 1.3675 0.124 Uiso 0.50 1 calc PR . .
H22E H 0.0396 0.6715 1.4136 0.124 Uiso 0.50 1 calc PR . .
H22F H 0.0169 0.6715 1.2954 0.124 Uiso 0.50 1 calc PR . .
C23 C 0.2422(2) 0.72285(15) 1.2733(3) 0.0493(11) Uani 1 1 d . . .
C24 C 0.3153(2) 0.69363(18) 1.2408(3) 0.0704(13) Uani 1 1 d . . .
H24A H 0.3561 0.7183 1.2206 0.106 Uiso 0.50 1 calc PR . .
H24B H 0.3027 0.6711 1.1832 0.106 Uiso 0.50 1 calc PR . .
H24C H 0.3344 0.6726 1.2978 0.106 Uiso 0.50 1 calc PR . .
H24D H 0.3061 0.6564 1.2471 0.106 Uiso 0.50 1 calc PR . .
H24E H 0.3595 0.7036 1.2845 0.106 Uiso 0.50 1 calc PR . .
H24F H 0.3277 0.7020 1.1699 0.106 Uiso 0.50 1 calc PR . .
Cl1 Cl -0.07920(5) 0.59194(4) 1.09592(6) 0.0546(3) Uani 1 1 d . . .
Cl2 Cl 0.12568(6) 0.58782(6) 0.86995(8) 0.0749(4) Uani 1 1 d . . .
N7 N 0.0730(5) 0.6071(3) 0.5706(5) 0.151(3) Uani 1 1 d U . .
C26 C 0.0611(5) 0.6387(4) 0.6248(7) 0.132(3) Uani 1 1 d U . .
C27 C 0.0408(5) 0.6806(3) 0.6948(6) 0.163(3) Uani 1 1 d U . .
H27D H -0.0154 0.6882 0.6894 0.244 Uiso 1 1 calc R . .
H27E H 0.0712 0.7115 0.6773 0.244 Uiso 1 1 calc R . .
H27F H 0.0532 0.6701 0.7647 0.244 Uiso 1 1 calc R . .
C25 C 0.0371(10) 0.7500 1.0729(17) 0.158(7) Uani 0.50 2 d SPDU A 1
Cl4 Cl 0.1308(7) 0.7500 1.0112(8) 0.203(4) Uani 0.50 2 d SPDU A 1
Cl3 Cl -0.0330(6) 0.7500 0.9729(9) 0.227(5) Uani 0.50 2 d SPDU A 1
C28 C 0.0555(13) 0.7691(11) 1.040(2) 0.161(8) Uani 0.25 1 d PDU B -2
H28C H 0.0802 0.7740 1.1079 0.194 Uiso 0.25 1 calc PR B -2
H28D H 0.0411 0.8030 1.0108 0.194 Uiso 0.25 1 calc PR B -2
Cl5 Cl -0.0242(8) 0.7261(4) 1.0445(8) 0.179(4) Uani 0.25 1 d PDU B -2
Cl6 Cl 0.1162(8) 0.7307(6) 0.9549(8) 0.216(6) Uani 0.25 1 d PDU B -2

loop_
_atom_site_aniso_label
_atom_site_aniso_U_11
_atom_site_aniso_U_22
_atom_site_aniso_U_33
_atom_site_aniso_U_23
_atom_site_aniso_U_13
_atom_site_aniso_U_12
Pd 0.03360(16) 0.0606(2) 0.03957(16) -0.00120(16) -0.00376(13) -0.00498(17)
N1 0.0449(19) 0.052(2) 0.0534(19) 0.0002(18) -0.0153(16) -0.0050(18)
N2 0.0425(19) 0.062(3) 0.0499(18) -0.0023(18) -0.0131(15) -0.0047(19)
N3 0.0469(18) 0.057(2) 0.0337(15) -0.0023(18) -0.0046(13) -0.0004(18)
N4 0.050(2) 0.053(2) 0.0477(18) -0.0023(18) -0.0180(16) -0.0052(18)
N5 0.0482(19) 0.054(2) 0.0450(18) 0.0014(18) -0.0097(15) 0.0000(17)
N6 0.0462(18) 0.051(2) 0.0363(16) -0.0063(17) -0.0058(13) -0.0109(18)
C1 0.049(2) 0.049(3) 0.042(2) -0.002(2) -0.0058(18) -0.003(2)
C2 0.066(3) 0.068(4) 0.057(2) -0.010(3) -0.017(2) -0.008(3)
C3 0.074(3) 0.076(4) 0.062(3) -0.026(3) -0.007(2) -0.011(3)
C4 0.071(3) 0.065(3) 0.070(3) -0.015(3) 0.005(3) 0.000(3)
C5 0.048(2) 0.063(4) 0.057(3) 0.007(2) 0.0017(19) -0.004(2)
C6 0.037(2) 0.054(3) 0.044(2) 0.002(2) -0.0011(17) -0.003(2)
C7 0.046(2) 0.066(4) 0.071(3) 0.000(3) -0.0168(19) -0.003(2)
C8 0.045(2) 0.049(3) 0.051(2) 0.004(2) -0.0128(18) -0.006(2)
C9 0.064(3) 0.069(3) 0.044(2) -0.003(2) -0.0083(18) 0.000(2)
C10 0.139(5) 0.100(5) 0.054(3) -0.016(3) 0.000(3) 0.013(4)
C11 0.0363(19) 0.057(3) 0.045(2) 0.0025(19) 0.0003(16) 0.0005(18)
C12 0.071(3) 0.089(4) 0.059(2) 0.011(3) 0.011(2) -0.004(3)
C13 0.033(2) 0.054(3) 0.044(2) -0.001(2) -0.0035(17) -0.004(2)
C14 0.049(2) 0.063(3) 0.049(2) -0.006(2) -0.0012(18) -0.011(2)
C15 0.056(3) 0.054(3) 0.069(3) 0.000(2) 0.002(2) -0.001(2)
C16 0.052(3) 0.056(4) 0.092(3) 0.011(3) -0.012(2) 0.004(2)
C17 0.049(3) 0.067(4) 0.073(3) 0.010(3) -0.023(2) -0.001(2)
C18 0.044(2) 0.045(3) 0.052(2) 0.000(2) -0.0063(19) -0.005(2)
C19 0.076(3) 0.050(3) 0.048(2) 0.002(2) -0.018(2) -0.010(3)
C20 0.049(2) 0.055(3) 0.0375(19) -0.004(2) -0.0099(17) -0.003(2)
C21 0.047(2) 0.070(3) 0.0388(19) 0.0013(18) -0.0092(16) -0.008(2)
C22 0.055(3) 0.107(5) 0.086(3) 0.000(3) 0.007(2) -0.015(3)
C23 0.043(2) 0.059(3) 0.0455(19) -0.0047(19) -0.0106(16) 0.002(2)
C24 0.055(3) 0.072(4) 0.084(3) 0.000(3) -0.003(2) 0.007(3)
Cl1 0.0429(5) 0.0733(8) 0.0475(5) -0.0040(5) 0.0067(4) 0.0011(6)
Cl2 0.0442(6) 0.1264(12) 0.0542(6) 0.0068(7) 0.0093(5) -0.0140(7)
N7 0.195(6) 0.135(7) 0.123(5) 0.014(4) 0.005(5) -0.007(5)
C26 0.126(5) 0.128(8) 0.142(7) 0.058(6) -0.015(6) -0.023(6)
C27 0.172(7) 0.123(7) 0.194(7) 0.007(6) 0.012(6) -0.019(6)
C25 0.129(11) 0.178(13) 0.166(12) 0.000 0.009(11) 0.000
Cl4 0.148(6) 0.240(11) 0.223(9) 0.000 -0.020(7) 0.000
Cl3 0.130(6) 0.237(10) 0.315(11) 0.000 -0.046(8) 0.000
C28 0.127(12) 0.188(14) 0.168(13) 0.005(11) 0.018(11) -0.004(11)
Cl5 0.152(7) 0.152(8) 0.233(9) 0.009(7) 0.021(8) -0.041(6)
Cl6 0.214(10) 0.225(14) 0.208(9) -0.069(8) 0.057(8) 0.034(8)

loop_
_atom_type_symbol
_atom_type_description
_atom_type_scat_dispersion_real
_atom_type_scat_dispersion_imag
_atom_type_scat_source
C C 0.0033 0.0016 'International Tables Vol C Tables 4.2.6.8 and 6.1.1.4'
H H 0.0000 0.0000 'International Tables Vol C Tables 4.2.6.8 and 6.1.1.4'
N N 0.0061 0.0033 'International Tables Vol C Tables 4.2.6.8 and 6.1.1.4'
Cl Cl 0.1484 0.1585 'International Tables Vol C Tables 4.2.6.8 and 6.1.1.4'
Pd Pd -0.9988 1.0072 'International Tables Vol C Tables 4.2.6.8 and 6.1.1.4'

loop_
_geom_angle_atom_site_label_1
_geom_angle_atom_site_label_2
_geom_angle_atom_site_label_3
_geom_angle
_geom_angle_site_symmetry_1
_geom_angle_site_symmetry_3
N6 Pd N3 176.13(14) . .
N6 Pd Cl2 87.79(9) . .
N3 Pd Cl2 89.56(9) . .
N6 Pd Cl1 91.99(8) . .
N3 Pd Cl1 90.85(9) . .
Cl2 Pd Cl1 176.14(5) . .
N2 N1 C1 111.5(3) . .
N2 N1 C7 118.3(3) . .
C1 N1 C7 129.5(3) . .
N3 N2 N1 106.4(3) . .
N2 N3 C6 111.0(3) . .
N2 N3 Pd 119.8(2) . .
C6 N3 Pd 129.1(3) . .
N5 N4 C18 111.3(3) . .
N5 N4 C19 119.0(3) . .
C18 N4 C19 129.4(3) . .
N6 N5 N4 106.4(3) . .
N5 N6 C13 111.0(3) . .
N5 N6 Pd 122.0(3) . .
C13 N6 Pd 127.0(3) . .
N1 C1 C6 104.7(3) . .
N1 C1 C2 133.9(4) . .
C6 C1 C2 121.4(4) . .
C3 C2 C1 116.7(4) . .
C3 C2 H2A 121.7 . .
C1 C2 H2A 121.7 . .
C2 C3 C4 122.8(4) . .
C2 C3 H3A 118.6 . .
C4 C3 H3A 118.6 . .
C5 C4 C3 121.2(4) . .
C5 C4 H4A 119.4 . .
C3 C4 H4A 119.4 . .
C4 C5 C6 117.2(4) . .
C4 C5 H5A 121.4 . .
C6 C5 H5A 121.4 . .
N3 C6 C1 106.4(3) . .
N3 C6 C5 132.9(4) . .
C1 C6 C5 120.8(4) . .
N1 C7 C8 115.0(3) . .
N1 C7 H7A 108.5 . .
C8 C7 H7A 108.5 . .
N1 C7 H7B 108.5 . .
C8 C7 H7B 108.5 . .
H7A C7 H7B 107.5 . .
C11 C8 C9 120.7(4) . .
C11 C8 C7 120.5(4) . .
C9 C8 C7 118.7(4) . .
C9 C9 C8 119.4(2) 7_575 .
C9 C9 C10 120.7(3) 7_575 .
C8 C9 C10 119.9(4) . .
C9 C10 H10A 109.5 . .
C9 C10 H10B 109.5 . .
H10A C10 H10B 109.5 . .
C9 C10 H10C 109.5 . .
H10A C10 H10C 109.5 . .
H10B C10 H10C 109.5 . .
C9 C10 H10D 109.5 . .
H10A C10 H10D 141.1 . .
H10B C10 H10D 56.3 . .
H10C C10 H10D 56.3 . .
C9 C10 H10E 109.5 . .
H10A C10 H10E 56.3 . .
H10B C10 H10E 141.1 . .
H10C C10 H10E 56.3 . .
H10D C10 H10E 109.5 . .
C9 C10 H10F 109.5 . .
H10A C10 H10F 56.3 . .
H10B C10 H10F 56.3 . .
H10C C10 H10F 141.1 . .
H10D C10 H10F 109.5 . .
H10E C10 H10F 109.5 . .
C11 C11 C8 119.8(2) 7_575 .
C11 C11 C12 119.7(2) 7_575 .
C8 C11 C12 120.5(4) . .
C11 C12 H12A 109.5 . .
C11 C12 H12B 109.5 . .
H12A C12 H12B 109.5 . .
C11 C12 H12C 109.5 . .
H12A C12 H12C 109.5 . .
H12B C12 H12C 109.5 . .
C11 C12 H12D 109.5 . .
H12A C12 H12D 141.1 . .
H12B C12 H12D 56.3 . .
H12C C12 H12D 56.3 . .
C11 C12 H12E 109.5 . .
H12A C12 H12E 56.3 . .
H12B C12 H12E 141.1 . .
H12C C12 H12E 56.3 . .
H12D C12 H12E 109.5 . .
C11 C12 H12F 109.5 . .
H12A C12 H12F 56.3 . .
H12B C12 H12F 56.3 . .
H12C C12 H12F 141.1 . .
H12D C12 H12F 109.5 . .
H12E C12 H12F 109.5 . .
N6 C13 C18 106.3(4) . .
N6 C13 C14 131.9(3) . .
C18 C13 C14 121.8(4) . .
C15 C14 C13 117.0(4) . .
C15 C14 H14A 121.5 . .
C13 C14 H14A 121.5 . .
C14 C15 C16 121.3(4) . .
C14 C15 H15A 119.3 . .
C16 C15 H15A 119.3 . .
C17 C16 C15 122.5(4) . .
C17 C16 H16A 118.8 . .
C15 C16 H16A 118.8 . .
C16 C17 C18 116.2(4) . .
C16 C17 H17A 121.9 . .
C18 C17 H17A 121.9 . .
N4 C18 C13 105.0(3) . .
N4 C18 C17 133.8(4) . .
C13 C18 C17 121.2(4) . .
N4 C19 C20 114.3(3) . .
N4 C19 H19A 108.7 . .
C20 C19 H19A 108.7 . .
N4 C19 H19B 108.7 . .
C20 C19 H19B 108.7 . .
H19A C19 H19B 107.6 . .
C23 C20 C21 120.1(4) . .
C23 C20 C19 119.3(4) . .
C21 C20 C19 120.6(4) . .
C21 C21 C20 119.8(2) 7_575 .
C21 C21 C22 120.5(3) 7_575 .
C20 C21 C22 119.7(4) . .
C21 C22 H22A 109.5 . .
C21 C22 H22B 109.5 . .
H22A C22 H22B 109.5 . .
C21 C22 H22C 109.5 . .
H22A C22 H22C 109.5 . .
H22B C22 H22C 109.5 . .
C21 C22 H22D 109.5 . .
H22A C22 H22D 141.1 . .
H22B C22 H22D 56.3 . .
H22C C22 H22D 56.3 . .
C21 C22 H22E 109.5 . .
H22A C22 H22E 56.3 . .
H22B C22 H22E 141.1 . .
H22C C22 H22E 56.3 . .
H22D C22 H22E 109.5 . .
C21 C22 H22F 109.5 . .
H22A C22 H22F 56.3 . .
H22B C22 H22F 56.3 . .
H22C C22 H22F 141.1 . .
H22D C22 H22F 109.5 . .
H22E C22 H22F 109.5 . .
C20 C23 C23 119.8(2) . 7_575
C20 C23 C24 120.3(4) . .
C23 C23 C24 119.9(2) 7_575 .
C23 C24 H24A 109.5 . .
C23 C24 H24B 109.5 . .
H24A C24 H24B 109.5 . .
C23 C24 H24C 109.5 . .
H24A C24 H24C 109.5 . .
H24B C24 H24C 109.5 . .
C23 C24 H24D 109.5 . .
H24A C24 H24D 141.1 . .
H24B C24 H24D 56.3 . .
H24C C24 H24D 56.3 . .
C23 C24 H24E 109.5 . .
H24A C24 H24E 56.3 . .
H24B C24 H24E 141.1 . .
H24C C24 H24E 56.3 . .
H24D C24 H24E 109.5 . .
C23 C24 H24F 109.5 . .
H24A C24 H24F 56.3 . .
H24B C24 H24F 56.3 . .
H24C C24 H24F 141.1 . .
H24D C24 H24F 109.5 . .
H24E C24 H24F 109.5 . .
N7 C26 C27 176.9(11) . .
C26 C27 H27D 109.5 . .
C26 C27 H27E 109.5 . .
H27D C27 H27E 109.5 . .
C26 C27 H27F 109.5 . .
H27D C27 H27F 109.5 . .
H27E C27 H27F 109.5 . .
Cl3 C25 Cl4 105.3(13) . .
Cl5 C28 Cl6 96.5(14) . .
Cl5 C28 H28C 112.5 . .
Cl6 C28 H28C 112.5 . .
Cl5 C28 H28D 112.5 . .
Cl6 C28 H28D 112.5 . .
H28C C28 H28D 110.0 . .

loop_
_geom_bond_atom_site_label_1
_geom_bond_atom_site_label_2
_geom_bond_distance
_geom_bond_site_symmetry_2
Pd N6 2.011(3) .
Pd N3 2.012(3) .
Pd Cl2 2.2856(10) .
Pd Cl1 2.2988(9) .
N1 N2 1.348(4) .
N1 C1 1.359(5) .
N1 C7 1.478(5) .
N2 N3 1.305(4) .
N3 C6 1.373(5) .
N4 N5 1.347(4) .
N4 C18 1.366(5) .
N4 C19 1.486(4) .
N5 N6 1.305(4) .
N6 C13 1.380(5) .
C1 C6 1.393(5) .
C1 C2 1.394(5) .
C2 C3 1.357(6) .
C2 H2A 0.9500 .
C3 C4 1.387(6) .
C3 H3A 0.9500 .
C4 C5 1.374(6) .
C4 H4A 0.9500 .
C5 C6 1.395(5) .
C5 H5A 0.9500 .
C7 C8 1.500(6) .
C7 H7A 0.9900 .
C7 H7B 0.9900 .
C8 C11 1.394(5) .
C8 C9 1.399(5) .
C9 C9 1.395(8) 7_575
C9 C10 1.536(5) .
C10 H10A 0.9800 .
C10 H10B 0.9800 .
C10 H10C 0.9800 .
C10 H10D 0.9800 .
C10 H10E 0.9800 .
C10 H10F 0.9800 .
C11 C11 1.386(7) 7_575
C11 C12 1.519(5) .
C12 H12A 0.9800 .
C12 H12B 0.9800 .
C12 H12C 0.9800 .
C12 H12D 0.9800 .
C12 H12E 0.9800 .
C12 H12F 0.9800 .
C13 C18 1.383(5) .
C13 C14 1.390(5) .
C14 C15 1.366(5) .
C14 H14A 0.9500 .
C15 C16 1.398(6) .
C15 H15A 0.9500 .
C16 C17 1.367(6) .
C16 H16A 0.9500 .
C17 C18 1.404(5) .
C17 H17A 0.9500 .
C19 C20 1.494(6) .
C19 H19A 0.9900 .
C19 H19B 0.9900 .
C20 C23 1.405(5) .
C20 C21 1.413(5) .
C21 C21 1.398(8) 7_575
C21 C22 1.517(5) .
C22 H22A 0.9800 .
C22 H22B 0.9800 .
C22 H22C 0.9800 .
C22 H22D 0.9800 .
C22 H22E 0.9800 .
C22 H22F 0.9800 .
C23 C23 1.405(8) 7_575
C23 C24 1.519(5) .
C24 H24A 0.9800 .
C24 H24B 0.9800 .
C24 H24C 0.9800 .
C24 H24D 0.9800 .
C24 H24E 0.9800 .
C24 H24F 0.9800 .
N7 C26 1.103(10) .
C26 C27 1.463(10) .
C27 H27D 0.9800 .
C27 H27E 0.9800 .
C27 H27F 0.9800 .
C25 Cl3 1.775(17) .
C25 Cl4 1.789(17) .
C28 Cl5 1.756(18) .
C28 Cl6 1.820(17) .
C28 H28C 0.9900 .
C28 H28D 0.9900 .

loop_
_geom_torsion_atom_site_label_1
_geom_torsion_atom_site_label_2
_geom_torsion_atom_site_label_3
_geom_torsion_atom_site_label_4
_geom_torsion
_geom_torsion_site_symmetry_4
C1 N1 N2 N3 0.5(4) .
C7 N1 N2 N3 172.3(3) .
N1 N2 N3 C6 0.4(4) .
N1 N2 N3 Pd 178.9(2) .
N6 Pd N3 N2 -172.5(17) .
Cl2 Pd N3 N2 -125.7(3) .
Cl1 Pd N3 N2 50.4(3) .
N6 Pd N3 C6 6(2) .
Cl2 Pd N3 C6 52.5(3) .
Cl1 Pd N3 C6 -131.3(3) .
C18 N4 N5 N6 -1.2(4) .
C19 N4 N5 N6 -175.4(3) .
N4 N5 N6 C13 1.3(4) .
N4 N5 N6 Pd -177.3(2) .
N3 Pd N6 N5 170.3(17) .
Cl2 Pd N6 N5 123.6(3) .
Cl1 Pd N6 N5 -52.6(3) .
N3 Pd N6 C13 -8(2) .
Cl2 Pd N6 C13 -54.7(3) .
Cl1 Pd N6 C13 129.1(3) .
N2 N1 C1 C6 -1.0(4) .
C7 N1 C1 C6 -171.8(4) .
N2 N1 C1 C2 -179.7(4) .
C7 N1 C1 C2 9.6(7) .
N1 C1 C2 C3 179.0(4) .
C6 C1 C2 C3 0.5(6) .
C1 C2 C3 C4 0.3(7) .
C2 C3 C4 C5 -0.1(7) .
C3 C4 C5 C6 -0.8(6) .
N2 N3 C6 C1 -1.0(4) .
Pd N3 C6 C1 -179.3(3) .
N2 N3 C6 C5 -179.2(4) .
Pd N3 C6 C5 2.5(6) .
N1 C1 C6 N3 1.2(4) .
C2 C1 C6 N3 -179.9(4) .
N1 C1 C6 C5 179.6(3) .
C2 C1 C6 C5 -1.5(6) .
C4 C5 C6 N3 179.5(4) .
C4 C5 C6 C1 1.6(6) .
N2 N1 C7 C8 53.3(5) .
C1 N1 C7 C8 -136.5(4) .
N1 C7 C8 C11 -93.1(4) .
N1 C7 C8 C9 90.3(4) .
C11 C8 C9 C9 -3.2(4) 7_575
C7 C8 C9 C9 173.4(2) 7_575
C11 C8 C9 C10 178.2(4) .
C7 C8 C9 C10 -5.2(5) .
C9 C8 C11 C11 3.2(4) 7_575
C7 C8 C11 C11 -173.3(2) 7_575
C9 C8 C11 C12 -176.6(3) .
C7 C8 C11 C12 6.8(5) .
N5 N6 C13 C18 -0.9(4) .
Pd N6 C13 C18 177.5(2) .
N5 N6 C13 C14 178.4(4) .
Pd N6 C13 C14 -3.2(6) .
N6 C13 C14 C15 179.0(4) .
C18 C13 C14 C15 -1.8(6) .
C13 C14 C15 C16 0.6(6) .
C14 C15 C16 C17 0.8(7) .
C15 C16 C17 C18 -1.1(6) .
N5 N4 C18 C13 0.6(4) .
C19 N4 C18 C13 174.1(4) .
N5 N4 C18 C17 179.7(4) .
C19 N4 C18 C17 -6.8(7) .
N6 C13 C18 N4 0.1(4) .
C14 C13 C18 N4 -179.2(3) .
N6 C13 C18 C17 -179.1(3) .
C14 C13 C18 C17 1.5(6) .
C16 C17 C18 N4 -179.0(4) .
C16 C17 C18 C13 -0.1(6) .
N5 N4 C19 C20 -47.7(5) .
C18 N4 C19 C20 139.2(4) .
N4 C19 C20 C23 -85.4(4) .
N4 C19 C20 C21 98.0(4) .
C23 C20 C21 C21 -5.9(4) 7_575
C19 C20 C21 C21 170.7(2) 7_575
C23 C20 C21 C22 173.3(3) .
C19 C20 C21 C22 -10.1(5) .
C21 C20 C23 C23 5.9(4) 7_575
C19 C20 C23 C23 -170.7(2) 7_575
C21 C20 C23 C24 -175.8(3) .
C19 C20 C23 C24 7.6(5) .
